data_7045044
loop_
_publ_author_name
'Duffin, Rebekah N.'
'Blair, Victoria L.'
'Kedzierski, Lukasz'
'Andrews, Philip C.'

_publ_section_title
;
 Comparative stability, toxicity and anti-leishmanial activity of
 triphenyl antimony(v) and bismuth(v) \a-hydroxy carboxylato complexes.
;
_journal_issue 3
_journal_name_full 'Dalton transactions (Cambridge, England : 2003)'
_journal_page_first 971
_journal_page_last 980
_journal_paper_doi 10.1039/c7dt04171c
_journal_volume 47
_journal_year 2018
_chemical_absolute_configuration ad
_chemical_formula_moiety 'C34 H29 O6 Sb'
_chemical_formula_sum 'C34 H29 O6 Sb'
_chemical_formula_weight 655.32
_chemical_name_systematic trisphenylantimony-bis(R-mandelate)
_space_group_IT_number 18
_space_group_name_Hall 'P 2 2ab'
_space_group_name_H-M_alt 'P 21 21 2'
_symmetry_cell_setting orthorhombic
_symmetry_space_group_name_Hall 'P 2 2ab'
_symmetry_space_group_name_H-M 'P 21 21 2'
_atom_sites_solution_hydrogens geom
_atom_sites_solution_primary direct
_atom_sites_solution_secondary difmap
_audit_creation_method SHELXL-97
_audit_update_record
;
2017-10-07 deposited with the CCDC.
2017-12-13 downloaded from the CCDC.
;
_cell_angle_alpha 90.00
_cell_angle_beta 90.00
_cell_angle_gamma 90.00
_cell_formula_units_Z 4
_cell_length_a 14.8167(5)
_cell_length_b 21.1134(7)
_cell_length_c 9.2070(5)
_cell_measurement_reflns_used 2886
_cell_measurement_temperature 123(2)
_cell_measurement_theta_max 25.09
_cell_measurement_theta_min 2.41
_cell_volume 2880.2(2)
_computing_cell_refinement 'Bruker SAINT'
_computing_data_collection 'Bruker APEX2'
_computing_data_reduction 'Bruker SAINT'
_computing_molecular_graphics 'Bruker SHELXTL'
_computing_publication_material 'Bruker SHELXTL'
_computing_structure_refinement 'SHELXL-2014 (Sheldrick 2014)'
_computing_structure_solution 'SHELXS-97 (Sheldrick 2008)'
_diffrn_ambient_temperature 123(2)
_diffrn_measured_fraction_theta_full 0.997
_diffrn_measured_fraction_theta_max 0.997
_diffrn_measurement_device_type 'Bruker APEX-II CCD'
_diffrn_measurement_method '\f and \w scans'
_diffrn_radiation_monochromator graphite
_diffrn_radiation_source 'fine-focus sealed tube'
_diffrn_radiation_type MoK\a
_diffrn_radiation_wavelength 0.71073
_diffrn_reflns_av_R_equivalents 0.0466
_diffrn_reflns_av_sigmaI/netI 0.0515
_diffrn_reflns_limit_h_max 14
_diffrn_reflns_limit_h_min -20
_diffrn_reflns_limit_k_max 29
_diffrn_reflns_limit_k_min -29
_diffrn_reflns_limit_l_max 12
_diffrn_reflns_limit_l_min -8
_diffrn_reflns_number 23795
_diffrn_reflns_theta_full 27.50
_diffrn_reflns_theta_max 29.78
_diffrn_reflns_theta_min 2.41
_exptl_absorpt_coefficient_mu 1.003
_exptl_absorpt_correction_T_max 0.8246
_exptl_absorpt_correction_T_min 0.7140
_exptl_absorpt_correction_type multi-scan
_exptl_absorpt_process_details 'SADABS (Sheldrick 2002)'
_exptl_crystal_colour colourless
_exptl_crystal_density_diffrn 1.511
_exptl_crystal_density_method 'not measured'
_exptl_crystal_description plate
_exptl_crystal_F_000 1328
_exptl_crystal_size_max 0.36
_exptl_crystal_size_mid 0.29
_exptl_crystal_size_min 0.20
_refine_diff_density_max 0.463
_refine_diff_density_min -0.636
_refine_diff_density_rms 0.078
_refine_ls_abs_structure_details 'Flack H D (1983), Acta Cryst. A39, 876-881'
_refine_ls_abs_structure_Flack -0.024(13)
_refine_ls_extinction_method none
_refine_ls_goodness_of_fit_ref 1.024
_refine_ls_hydrogen_treatment mixed
_refine_ls_matrix_type full
_refine_ls_number_parameters 378
_refine_ls_number_reflns 8210
_refine_ls_number_restraints 0
_refine_ls_restrained_S_all 1.024
_refine_ls_R_factor_all 0.0355
_refine_ls_R_factor_gt 0.0306
_refine_ls_shift/su_max 0.001
_refine_ls_shift/su_mean 0.000
_refine_ls_structure_factor_coef Fsqd
_refine_ls_weighting_details 'calc w=1/[\s^2^(Fo^2^)+(0.0213P)^2^+0.0000P] where P=(Fo^2^+2Fc^2^)/3'
_refine_ls_weighting_scheme calc
_refine_ls_wR_factor_gt 0.0576
_refine_ls_wR_factor_ref 0.0602
_reflns_number_gt 7617
_reflns_number_total 8210
_reflns_threshold_expression >2sigma(I)
_cod_data_source_file c7dt04171c2.cif
_cod_data_source_block vb218reb
_cod_depositor_comments 'Adding full bibliography for 7045044--7045046.cif.'
_cod_original_sg_symbol_Hall P22ab
_cod_original_sg_symbol_H-M P_21_21_2
_cod_database_code 7045044

loop_
_symmetry_equiv_pos_as_xyz
'x, y, z'
'-x, -y, z'
'x+1/2, -y+1/2, -z'
'-x+1/2, y+1/2, -z'

loop_
_atom_site_label
_atom_site_type_symbol
_atom_site_fract_x
_atom_site_fract_y
_atom_site_fract_z
_atom_site_U_iso_or_equiv
_atom_site_adp_type
_atom_site_occupancy
_atom_site_symmetry_multiplicity
_atom_site_calc_flag
_atom_site_refinement_flags
Sb1 Sb 0.261720(9) 0.136368(7) 0.262604(15) 0.01196(4) Uani 1 1 d .
O1 O 0.38342(11) 0.14811(8) 0.14717(19) 0.0143(4) Uani 1 1 d .
O2 O 0.40310(12) 0.04436(9) 0.1182(2) 0.0179(4) Uani 1 1 d .
O3 O 0.55992(12) 0.06556(9) -0.0365(2) 0.0159(4) Uani 1 1 d .
O4 O 0.14088(11) 0.14241(9) 0.38174(18) 0.0166(4) Uani 1 1 d .
O5 O 0.09865(12) 0.04086(9) 0.3754(2) 0.0197(4) Uani 1 1 d .
O6 O -0.05575(13) 0.06984(10) 0.5279(2) 0.0206(4) Uani 1 1 d .
C1 C 0.25377(14) 0.23532(9) 0.2534(2) 0.0142(4) Uani 1 1 d .
C2 C 0.17025(16) 0.26436(11) 0.2379(3) 0.0182(5) Uani 1 1 d .
H2 H 0.1170 0.2395 0.2310 0.022 Uiso 1 1 calc R
C3 C 0.16517(18) 0.32995(12) 0.2327(3) 0.0231(6) Uani 1 1 d .
H3 H 0.1084 0.3500 0.2197 0.028 Uiso 1 1 calc R
C4 C 0.24220(17) 0.36617(11) 0.2464(2) 0.0263(5) Uani 1 1 d .
H4 H 0.2381 0.4111 0.2437 0.032 Uiso 1 1 calc R
C5 C 0.32524(17) 0.33739(12) 0.2640(3) 0.0230(5) Uani 1 1 d .
H5 H 0.3780 0.3626 0.2747 0.028 Uiso 1 1 calc R
C6 C 0.33186(15) 0.27191(11) 0.2660(3) 0.0175(5) Uani 1 1 d .
H6 H 0.3891 0.2521 0.2760 0.021 Uiso 1 1 calc R
C7 C 0.19604(17) 0.09333(13) 0.0858(3) 0.0157(5) Uani 1 1 d .
C8 C 0.1591(2) 0.13372(17) -0.0168(3) 0.0305(6) Uani 1 1 d .
H8 H 0.1654 0.1783 -0.0071 0.037 Uiso 1 1 calc R
C9 C 0.1127(3) 0.10816(17) -0.1339(4) 0.0397(9) Uani 1 1 d .
H9 H 0.0869 0.1356 -0.2042 0.048 Uiso 1 1 calc R
C10 C 0.1037(2) 0.04421(17) -0.1495(3) 0.0332(8) Uani 1 1 d .
H10 H 0.0719 0.0273 -0.2303 0.040 Uiso 1 1 calc R
C11 C 0.1407(2) 0.00455(16) -0.0481(3) 0.0319(7) Uani 1 1 d .
H11 H 0.1343 -0.0400 -0.0591 0.038 Uiso 1 1 calc R
C12 C 0.1874(2) 0.02833(13) 0.0702(3) 0.0236(6) Uani 1 1 d .
H12 H 0.2132 0.0005 0.1398 0.028 Uiso 1 1 calc R
C13 C 0.33043(17) 0.09816(12) 0.4434(3) 0.0156(5) Uani 1 1 d .
C14 C 0.42313(19) 0.10659(15) 0.4545(3) 0.0209(6) Uani 1 1 d .
H14 H 0.4558 0.1263 0.3781 0.025 Uiso 1 1 calc R
C15 C 0.4673(2) 0.08594(16) 0.5778(3) 0.0269(7) Uani 1 1 d .
H15 H 0.5309 0.0905 0.5847 0.032 Uiso 1 1 calc R
C16 C 0.4206(2) 0.05884(14) 0.6906(3) 0.0258(6) Uani 1 1 d .
H16 H 0.4517 0.0457 0.7757 0.031 Uiso 1 1 calc R
C17 C 0.3285(2) 0.05064(15) 0.6803(3) 0.0283(7) Uani 1 1 d .
H17 H 0.2962 0.0316 0.7581 0.034 Uiso 1 1 calc R
C18 C 0.2830(2) 0.07007(15) 0.5566(3) 0.0275(7) Uani 1 1 d .
H18 H 0.2196 0.0642 0.5492 0.033 Uiso 1 1 calc R
C19 C 0.42937(18) 0.09879(13) 0.1053(3) 0.0136(5) Uani 1 1 d .
C20 C 0.52130(17) 0.11612(12) 0.0412(3) 0.0148(5) Uani 1 1 d .
H20 H 0.5115 0.1516 -0.0291 0.018 Uiso 1 1 calc R
C21 C 0.58159(15) 0.14127(13) 0.1628(3) 0.0155(5) Uani 1 1 d .
C22 C 0.58769(19) 0.20551(13) 0.1893(3) 0.0222(6) Uani 1 1 d .
H22 H 0.5552 0.2345 0.1303 0.027 Uiso 1 1 calc R
C23 C 0.6411(2) 0.22772(15) 0.3019(3) 0.0300(7) Uani 1 1 d .
H23 H 0.6448 0.2720 0.3196 0.036 Uiso 1 1 calc R
C24 C 0.6891(2) 0.18635(15) 0.3886(3) 0.0272(7) Uani 1 1 d .
H24 H 0.7259 0.2018 0.4653 0.033 Uiso 1 1 calc R
C25 C 0.6828(2) 0.12243(15) 0.3623(3) 0.0267(7) Uani 1 1 d .
H25 H 0.7154 0.0936 0.4216 0.032 Uiso 1 1 calc R
C26 C 0.62956(15) 0.09968(12) 0.2505(3) 0.0220(5) Uani 1 1 d .
H26 H 0.6258 0.0554 0.2336 0.026 Uiso 1 1 calc R
C27 C 0.08391(17) 0.09639(13) 0.4035(3) 0.0147(5) Uani 1 1 d .
C28 C -0.00459(17) 0.11953(12) 0.4681(3) 0.0163(5) Uani 1 1 d .
H28 H 0.0110 0.1489 0.5495 0.020 Uiso 1 1 calc R
C29 C -0.05290(17) 0.15850(13) 0.3533(3) 0.0175(5) Uani 1 1 d .
C30 C -0.08823(19) 0.12925(15) 0.2314(3) 0.0330(7) Uani 1 1 d .
H30 H -0.0845 0.0845 0.2214 0.040 Uiso 1 1 calc R
C31 C -0.1287(3) 0.16495(18) 0.1246(4) 0.0432(9) Uani 1 1 d .
H31 H -0.1530 0.1446 0.0413 0.052 Uiso 1 1 calc R
C32 C -0.1345(2) 0.23000(17) 0.1369(4) 0.0371(8) Uani 1 1 d .
H32 H -0.1620 0.2543 0.0621 0.044 Uiso 1 1 calc R
C33 C -0.10026(17) 0.25922(13) 0.2581(4) 0.0292(6) Uani 1 1 d .
H33 H -0.1044 0.3039 0.2681 0.035 Uiso 1 1 calc R
C34 C -0.05965(19) 0.22340(13) 0.3659(3) 0.0229(6) Uani 1 1 d .
H34 H -0.0361 0.2438 0.4497 0.028 Uiso 1 1 calc R
H3A H 0.565(2) 0.0392(16) 0.011(3) 0.021(9) Uiso 1 1 d .
H6A H -0.058(2) 0.0409(19) 0.477(4) 0.038(11) Uiso 1 1 d .

loop_
_atom_site_aniso_label
_atom_site_aniso_U_11
_atom_site_aniso_U_22
_atom_site_aniso_U_33
_atom_site_aniso_U_23
_atom_site_aniso_U_13
_atom_site_aniso_U_12
Sb1 0.01152(7) 0.01024(6) 0.01412(7) 0.00106(6) -0.00107(6) 0.00004(5)
O1 0.0129(9) 0.0117(9) 0.0182(9) 0.0011(7) 0.0027(7) 0.0019(6)
O2 0.0165(10) 0.0135(9) 0.0237(10) 0.0023(8) 0.0028(7) -0.0014(7)
O3 0.0196(10) 0.0144(9) 0.0139(9) 0.0013(8) 0.0014(7) 0.0040(7)
O4 0.0136(9) 0.0171(9) 0.0192(8) -0.0006(8) 0.0033(6) -0.0033(7)
O5 0.0198(10) 0.0163(9) 0.0230(10) -0.0017(8) 0.0030(8) -0.0015(7)
O6 0.0233(11) 0.0162(10) 0.0222(10) -0.0018(8) 0.0097(8) -0.0054(8)
C1 0.0183(11) 0.0122(9) 0.0121(10) 0.0012(9) 0.0016(12) 0.0018(7)
C2 0.0217(12) 0.0188(11) 0.0141(13) 0.0020(12) -0.0013(11) 0.0023(8)
C3 0.0324(14) 0.0190(12) 0.0179(14) -0.0001(12) -0.0017(12) 0.0107(9)
C4 0.0485(15) 0.0116(9) 0.0189(11) 0.0008(12) -0.0012(15) 0.0019(11)
C5 0.0337(14) 0.0161(11) 0.0192(14) -0.0023(12) -0.0010(13) -0.0072(9)
C6 0.0188(12) 0.0155(11) 0.0183(13) -0.0025(11) -0.0016(11) -0.0009(8)
C7 0.0150(13) 0.0177(12) 0.0143(12) -0.0026(10) -0.0007(9) -0.0020(10)
C8 0.0432(18) 0.0219(14) 0.0264(14) 0.0024(14) -0.0139(12) -0.0033(15)
C9 0.054(2) 0.037(2) 0.0279(17) 0.0060(15) -0.0221(16) -0.0061(16)
C10 0.0329(18) 0.047(2) 0.0194(15) -0.0043(14) -0.0036(13) -0.0183(15)
C11 0.0398(19) 0.0253(16) 0.0307(16) -0.0113(13) 0.0045(14) -0.0126(13)
C12 0.0290(16) 0.0178(14) 0.0239(15) -0.0013(11) -0.0001(12) -0.0040(11)
C13 0.0191(14) 0.0122(12) 0.0155(12) 0.0007(10) -0.0034(10) 0.0004(9)
C14 0.0162(15) 0.0295(16) 0.0170(14) 0.0003(12) -0.0012(10) 0.0001(11)
C15 0.0160(14) 0.0400(18) 0.0248(15) -0.0018(14) -0.0066(11) 0.0039(12)
C16 0.0314(16) 0.0251(15) 0.0210(14) 0.0002(12) -0.0079(12) 0.0090(12)
C17 0.0301(17) 0.0287(16) 0.0261(15) 0.0131(13) -0.0037(12) -0.0044(12)
C18 0.0221(16) 0.0342(16) 0.0261(14) 0.0133(13) -0.0037(11) -0.0057(12)
C19 0.0156(13) 0.0169(13) 0.0084(11) 0.0005(10) -0.0021(9) -0.0001(10)
C20 0.0160(13) 0.0131(12) 0.0154(12) 0.0005(9) -0.0002(10) 0.0010(9)
C21 0.0134(11) 0.0179(12) 0.0152(11) -0.0036(11) 0.0049(8) -0.0033(10)
C22 0.0236(14) 0.0174(13) 0.0256(14) 0.0015(11) 0.0020(11) -0.0042(10)
C23 0.0352(17) 0.0233(15) 0.0315(17) -0.0067(12) 0.0042(13) -0.0130(12)
C24 0.0232(16) 0.0351(17) 0.0233(15) -0.0047(13) -0.0009(12) -0.0096(12)
C25 0.0278(16) 0.0299(17) 0.0225(14) 0.0016(12) -0.0071(11) 0.0016(12)
C26 0.0234(12) 0.0193(12) 0.0233(14) -0.0060(13) -0.0036(13) 0.0010(9)
C27 0.0136(13) 0.0163(12) 0.0142(13) -0.0002(10) -0.0006(10) -0.0017(9)
C28 0.0134(13) 0.0189(13) 0.0166(12) -0.0013(10) 0.0017(9) -0.0027(9)
C29 0.0122(12) 0.0213(13) 0.0190(13) -0.0013(10) 0.0024(10) 0.0001(10)
C30 0.0410(16) 0.0276(15) 0.0303(16) -0.0070(17) -0.0113(14) 0.0080(12)
C31 0.063(3) 0.040(2) 0.0271(18) -0.0018(15) -0.0196(16) 0.0092(18)
C32 0.042(2) 0.040(2) 0.0290(17) 0.0083(15) -0.0052(15) 0.0136(16)
C33 0.0278(14) 0.0224(13) 0.0375(17) 0.0068(15) 0.0010(16) 0.0061(10)
C34 0.0218(15) 0.0207(14) 0.0264(15) -0.0030(12) 0.0028(11) -0.0008(11)

loop_
_atom_type_symbol
_atom_type_description
_atom_type_scat_dispersion_real
_atom_type_scat_dispersion_imag
_atom_type_scat_source
C C 0.0033 0.0016 'International Tables Vol C Tables 4.2.6.8 and 6.1.1.4'
H H 0.0000 0.0000 'International Tables Vol C Tables 4.2.6.8 and 6.1.1.4'
O O 0.0106 0.0060 'International Tables Vol C Tables 4.2.6.8 and 6.1.1.4'
Sb Sb -0.5866 1.5461 'International Tables Vol C Tables 4.2.6.8 and 6.1.1.4'

loop_
_geom_angle_atom_site_label_1
_geom_angle_atom_site_label_2
_geom_angle_atom_site_label_3
_geom_angle
C1 Sb1 C7 111.94(9)
C1 Sb1 O4 85.00(8)
C7 Sb1 O4 92.06(8)
C1 Sb1 O1 84.86(7)
C7 Sb1 O1 93.23(8)
O4 Sb1 O1 169.73(7)
C1 Sb1 C13 116.11(9)
C7 Sb1 C13 131.94(10)
O4 Sb1 C13 91.28(9)
O1 Sb1 C13 91.72(8)
C1 Sb1 O2 129.44(7)
C7 Sb1 O2 73.42(8)
O4 Sb1 O2 145.40(6)
O1 Sb1 O2 44.85(6)
C13 Sb1 O2 77.09(8)
C1 Sb1 O5 125.36(7)
C7 Sb1 O5 69.04(8)
O4 Sb1 O5 41.66(6)
O1 Sb1 O5 148.57(6)
C13 Sb1 O5 82.65(8)
O2 Sb1 O5 103.99(5)
C19 O1 Sb1 120.17(16)
C19 O2 Sb1 70.87(15)
C27 O4 Sb1 125.92(17)
C27 O5 Sb1 67.20(14)
C2 C1 C6 120.2(2)
C2 C1 Sb1 119.66(16)
C6 C1 Sb1 120.13(15)
C3 C2 C1 119.5(2)
C4 C3 C2 120.3(2)
C3 C4 C5 120.2(2)
C4 C5 C6 120.2(2)
C5 C6 C1 119.5(2)
C8 C7 C12 120.2(3)
C8 C7 Sb1 116.4(2)
C12 C7 Sb1 123.4(2)
C7 C8 C9 119.1(3)
C10 C9 C8 121.0(3)
C9 C10 C11 119.6(3)
C10 C11 C12 121.0(3)
C11 C12 C7 119.1(3)
C14 C13 C18 120.0(2)
C14 C13 Sb1 119.06(19)
C18 C13 Sb1 120.70(19)
C15 C14 C13 119.2(3)
C16 C15 C14 121.0(3)
C15 C16 C17 120.0(3)
C16 C17 C18 120.1(3)
C17 C18 C13 119.8(3)
O2 C19 O1 123.9(2)
O2 C19 C20 123.2(2)
O1 C19 C20 112.9(2)
O3 C20 C21 113.5(2)
O3 C20 C19 112.1(2)
C21 C20 C19 108.7(2)
C22 C21 C26 119.0(2)
C22 C21 C20 120.6(2)
C26 C21 C20 120.4(2)
C21 C22 C23 120.1(3)
C24 C23 C22 120.8(3)
C25 C24 C23 119.0(3)
C24 C25 C26 120.7(3)
C25 C26 C21 120.4(2)
O5 C27 O4 124.6(2)
O5 C27 C28 123.1(2)
O4 C27 C28 112.3(2)
O6 C28 C29 115.0(2)
O6 C28 C27 112.2(2)
C29 C28 C27 108.0(2)
C34 C29 C30 119.0(3)
C34 C29 C28 120.9(2)
C30 C29 C28 120.1(2)
C31 C30 C29 120.0(3)
C30 C31 C32 120.9(3)
C33 C32 C31 119.4(3)
C32 C33 C34 119.9(3)
C29 C34 C33 120.9(3)

loop_
_geom_bond_atom_site_label_1
_geom_bond_atom_site_label_2
_geom_bond_distance
Sb1 C1 2.094(2)
Sb1 C7 2.103(2)
Sb1 O4 2.1036(16)
Sb1 O1 2.1077(17)
Sb1 C13 2.112(2)
Sb1 O2 3.1512(18)
Sb1 O5 3.3139(18)
O1 C19 1.303(3)
O2 C19 1.219(3)
O3 C20 1.406(3)
O4 C27 1.303(3)
O5 C27 1.220(3)
O6 C28 1.406(3)
C1 C2 1.388(3)
C1 C6 1.396(3)
C2 C3 1.388(3)
C3 C4 1.380(4)
C4 C5 1.382(3)
C5 C6 1.386(3)
C7 C8 1.385(4)
C7 C12 1.386(4)
C8 C9 1.387(4)
C9 C10 1.364(5)
C10 C11 1.369(5)
C11 C12 1.385(4)
C13 C14 1.389(4)
C13 C18 1.389(4)
C14 C15 1.381(4)
C15 C16 1.373(4)
C16 C17 1.378(4)
C17 C18 1.385(4)
C19 C20 1.529(4)
C20 C21 1.528(3)
C21 C22 1.381(4)
C21 C26 1.389(4)
C22 C23 1.386(4)
C23 C24 1.380(4)
C24 C25 1.374(4)
C25 C26 1.383(4)
C27 C28 1.520(4)
C28 C29 1.519(4)
C29 C34 1.379(4)
C29 C30 1.384(4)
C30 C31 1.377(4)
C31 C32 1.381(5)
C32 C33 1.373(5)
C33 C34 1.385(4)

loop_
_geom_hbond_atom_site_label_D
_geom_hbond_atom_site_label_H
_geom_hbond_atom_site_label_A
_geom_hbond_distance_DH
_geom_hbond_distance_HA
_geom_hbond_distance_DA
_geom_hbond_angle_DHA
_geom_hbond_site_symmetry_A
O3 H3A O2 0.71(3) 2.08(3) 2.777(3) 169(4) 2_655
O6 H6A O5 0.77(4) 2.06(4) 2.800(3) 163(4) 2
